data_1544222
loop_
_publ_author_name
'Li, Chun-Xiao'
'Tu, De-Shuang'
'Yao, Rui'
'Yan, Hong'
'Lu, Chang-Sheng'

_publ_section_title
;
 Visible-Light-Induced Cascade Reaction of Isocyanides and
 N-Arylacrylamides with Diphenylphosphine Oxide via Radical C-P and C-C
 Bond Formation.
;
_journal_issue 19
_journal_name_full 'Organic letters'
_journal_page_first 4928
_journal_page_last 4931
_journal_paper_doi 10.1021/acs.orglett.6b02413
_journal_volume 18
_journal_year 2016
_chemical_formula_sum 'C25 H17 Cl N O P'
_chemical_formula_weight 413.82
_chemical_name_systematic
; 
 ? 
;
_space_group_IT_number 14
_symmetry_cell_setting monoclinic
_symmetry_space_group_name_Hall '-P 2ybc'
_symmetry_space_group_name_H-M 'P 1 21/c 1'
_atom_sites_solution_hydrogens geom
_atom_sites_solution_primary direct
_atom_sites_solution_secondary difmap
_audit_creation_method SHELXL-97
_cell_angle_alpha 90.00
_cell_angle_beta 105.784(8)
_cell_angle_gamma 90.00
_cell_formula_units_Z 4
_cell_length_a 13.831(7)
_cell_length_b 16.046(8)
_cell_length_c 9.430(5)
_cell_measurement_reflns_used 3795
_cell_measurement_temperature 296(2)
_cell_measurement_theta_max 26.37
_cell_measurement_theta_min 2.54
_cell_volume 2013.9(18)
_computing_cell_refinement 'Bruker SMART'
_computing_data_collection 'Bruker SMART'
_computing_data_reduction 'Bruker SAINT'
_computing_structure_refinement 'SHELXL-97 (Sheldrick, 1997)'
_computing_structure_solution 'SHELXS-97 (Sheldrick, 1990)'
_diffrn_ambient_temperature 296(2)
_diffrn_measured_fraction_theta_full 0.996
_diffrn_measured_fraction_theta_max 0.996
_diffrn_measurement_device_type 'CCD area detector'
_diffrn_measurement_method 'phi and omega scans'
_diffrn_radiation_monochromator graphite
_diffrn_radiation_source 'fine-focus sealed tube'
_diffrn_radiation_type MoK\a
_diffrn_radiation_wavelength 0.71073
_diffrn_reflns_av_R_equivalents 0.0475
_diffrn_reflns_av_sigmaI/netI 0.0437
_diffrn_reflns_limit_h_max 16
_diffrn_reflns_limit_h_min -16
_diffrn_reflns_limit_k_max 19
_diffrn_reflns_limit_k_min -18
_diffrn_reflns_limit_l_max 10
_diffrn_reflns_limit_l_min -11
_diffrn_reflns_number 14710
_diffrn_reflns_theta_full 25.00
_diffrn_reflns_theta_max 25.00
_diffrn_reflns_theta_min 1.99
_exptl_absorpt_coefficient_mu 0.286
_exptl_absorpt_correction_T_max 0.936
_exptl_absorpt_correction_T_min 0.931
_exptl_crystal_colour white
_exptl_crystal_density_method 'not measured'
_exptl_crystal_description block
_exptl_crystal_F_000 856
_exptl_crystal_size_max 0.25
_exptl_crystal_size_mid 0.24
_exptl_crystal_size_min 0.23
_refine_diff_density_max 0.276
_refine_diff_density_min -0.323
_refine_diff_density_rms 0.051
_refine_ls_extinction_method none
_refine_ls_goodness_of_fit_ref 1.088
_refine_ls_hydrogen_treatment mixed
_refine_ls_matrix_type full
_refine_ls_number_parameters 262
_refine_ls_number_reflns 3540
_refine_ls_number_restraints 175
_refine_ls_restrained_S_all 1.060
_refine_ls_R_factor_all 0.0539
_refine_ls_R_factor_gt 0.0419
_refine_ls_shift/su_max 0.000
_refine_ls_shift/su_mean 0.000
_refine_ls_structure_factor_coef Fsqd
_refine_ls_weighting_details 'calc w=1/[\s^2^(Fo^2^)+(0.0534P)^2^+0.9963P] where P=(Fo^2^+2Fc^2^)/3'
_refine_ls_weighting_scheme calc
_refine_ls_wR_factor_gt 0.1111
_refine_ls_wR_factor_ref 0.1280
_reflns_number_gt 2851
_reflns_number_total 3540
_reflns_threshold_expression >2sigma(I)
_cod_data_source_file ol6b02413_si_001.cif
_cod_data_source_block a
_cod_depositor_comments
;
The following automatic conversions were performed:

'_symmetry_cell_setting' value 'Monoclinic' changed to 'monoclinic'
according to
/usr/data/users/saulius/crontab/automatic-downloads/rss-feeds/ACS/lib/dictionaries/cif_core.dic
dictionary named 'cif_core.dic' version 2.4.2 from 2011-04-26.

Automatic conversion script
Id: cif_fix_values 4268 2015-11-12 08:31:59Z antanas 

 Adding full bibliography for 1544222.cif.
;
_cod_original_cell_volume 2014.0(18)
_cod_original_sg_symbol_H-M 'P2(1)/c  '
_cod_database_code 1544222

loop_
_symmetry_equiv_pos_as_xyz
'x, y, z'
'-x, y+1/2, -z+1/2'
'-x, -y, -z'
'x, -y-1/2, z-1/2'

loop_
_atom_site_label
_atom_site_type_symbol
_atom_site_fract_x
_atom_site_fract_y
_atom_site_fract_z
_atom_site_U_iso_or_equiv
_atom_site_adp_type
_atom_site_occupancy
_atom_site_symmetry_multiplicity
_atom_site_calc_flag
_atom_site_refinement_flags
Cl1 Cl 0.00257(5) 0.65937(5) 1.04857(9) 0.0625(2) Uani 1 1 d U
P1 P 0.35488(4) 1.01205(4) 0.75055(7) 0.03789(18) Uani 1 1 d DU
O1 O 0.46604(12) 1.00663(10) 0.7937(2) 0.0501(4) Uani 1 1 d DU
N1 N 0.22082(14) 0.93382(11) 0.8599(2) 0.0409(5) Uani 1 1 d U
C1 C 0.30971(17) 1.09971(14) 0.8336(3) 0.0386(5) Uani 1 1 d U
C2 C 0.21819(19) 1.13798(16) 0.7713(3) 0.0491(6) Uani 1 1 d U
H2 H 0.1746 1.1154 0.6871 0.059 Uiso 1 1 calc R
C3 C 0.1911(2) 1.20878(17) 0.8323(3) 0.0566(7) Uani 1 1 d U
H3 H 0.1298 1.2342 0.7884 0.068 Uiso 1 1 calc R
C4 C 0.2536(2) 1.24241(17) 0.9572(3) 0.0596(7) Uani 1 1 d U
H4 H 0.2353 1.2908 0.9977 0.071 Uiso 1 1 calc R
C5 C 0.3435(2) 1.2040(2) 1.0222(3) 0.0664(8) Uani 1 1 d U
H5 H 0.3854 1.2259 1.1085 0.080 Uiso 1 1 calc R
C6 C 0.3724(2) 1.13314(17) 0.9610(3) 0.0515(6) Uani 1 1 d U
H6 H 0.4338 1.1080 1.0052 0.062 Uiso 1 1 calc R
C7 C 0.30286(18) 1.02207(14) 0.5533(3) 0.0401(5) Uani 1 1 d U
C8 C 0.3674(2) 1.04485(17) 0.4699(3) 0.0528(7) Uani 1 1 d U
H8 H 0.4350 1.0539 0.5165 0.063 Uiso 1 1 calc R
C9 C 0.3327(3) 1.05425(19) 0.3186(3) 0.0643(8) Uani 1 1 d U
H9 H 0.3771 1.0680 0.2640 0.077 Uiso 1 1 calc R
C10 C 0.2334(3) 1.04334(19) 0.2500(3) 0.0659(8) Uani 1 1 d U
H10 H 0.2098 1.0516 0.1488 0.079 Uiso 1 1 calc R
C11 C 0.1672(2) 1.01995(18) 0.3305(3) 0.0598(7) Uani 1 1 d U
H11 H 0.0996 1.0117 0.2827 0.072 Uiso 1 1 calc R
C12 C 0.20157(19) 1.00888(15) 0.4815(3) 0.0455(6) Uani 1 1 d U
H12 H 0.1573 0.9927 0.5350 0.055 Uiso 1 1 calc R
C13 C 0.29359(16) 0.91910(14) 0.7985(2) 0.0372(5) Uani 1 1 d U
C14 C 0.32497(16) 0.83682(14) 0.7675(2) 0.0371(5) Uani 1 1 d U
C15 C 0.40062(18) 0.82344(16) 0.6954(3) 0.0456(6) Uani 1 1 d U
H15 H 0.4319 0.8688 0.6652 0.055 Uiso 1 1 calc R
C16 C 0.4282(2) 0.74433(17) 0.6694(3) 0.0527(6) Uani 1 1 d U
H16 H 0.4775 0.7361 0.6207 0.063 Uiso 1 1 calc R
C17 C 0.3827(2) 0.67586(16) 0.7156(3) 0.0520(6) Uani 1 1 d U
H17 H 0.4032 0.6223 0.6999 0.062 Uiso 1 1 calc R
C18 C 0.30816(19) 0.68696(15) 0.7838(3) 0.0469(6) Uani 1 1 d U
H18 H 0.2778 0.6407 0.8128 0.056 Uiso 1 1 calc R
C19 C 0.27689(17) 0.76741(14) 0.8107(2) 0.0380(5) Uani 1 1 d U
C20 C 0.19696(17) 0.78371(14) 0.8796(2) 0.0375(5) Uani 1 1 d U
C21 C 0.14243(17) 0.71974(15) 0.9261(3) 0.0435(6) Uani 1 1 d U
H21 H 0.1579 0.6642 0.9143 0.052 Uiso 1 1 calc R
C22 C 0.06703(18) 0.73935(16) 0.9886(3) 0.0456(6) Uani 1 1 d U
C23 C 0.04030(19) 0.82129(17) 1.0083(3) 0.0522(6) Uani 1 1 d U
H23 H -0.0115 0.8331 1.0506 0.063 Uiso 1 1 calc R
C24 C 0.09251(19) 0.88445(16) 0.9635(3) 0.0482(6) Uani 1 1 d U
H24 H 0.0755 0.9396 0.9751 0.058 Uiso 1 1 calc R
C25 C 0.17179(17) 0.86636(14) 0.9000(3) 0.0391(5) Uani 1 1 d U

loop_
_atom_site_aniso_label
_atom_site_aniso_U_11
_atom_site_aniso_U_22
_atom_site_aniso_U_33
_atom_site_aniso_U_23
_atom_site_aniso_U_13
_atom_site_aniso_U_12
Cl1 0.0511(4) 0.0651(5) 0.0720(5) 0.0170(3) 0.0181(3) -0.0155(3)
P1 0.0361(3) 0.0343(3) 0.0462(4) 0.0041(2) 0.0162(3) 0.0015(2)
O1 0.0363(9) 0.0493(10) 0.0658(12) 0.0042(8) 0.0158(8) 0.0020(7)
N1 0.0400(11) 0.0370(10) 0.0481(12) 0.0041(8) 0.0161(9) 0.0015(8)
C1 0.0428(13) 0.0344(12) 0.0415(13) 0.0043(10) 0.0164(10) -0.0025(9)
C2 0.0484(15) 0.0497(14) 0.0466(14) -0.0074(11) 0.0083(11) 0.0060(11)
C3 0.0580(17) 0.0552(16) 0.0572(17) -0.0017(13) 0.0170(13) 0.0159(13)
C4 0.077(2) 0.0451(15) 0.0620(18) -0.0123(13) 0.0285(16) 0.0009(13)
C5 0.070(2) 0.069(2) 0.0560(18) -0.0220(15) 0.0107(15) -0.0085(15)
C6 0.0470(15) 0.0538(15) 0.0514(15) -0.0019(12) 0.0091(12) 0.0001(11)
C7 0.0463(14) 0.0334(12) 0.0453(13) 0.0025(10) 0.0203(11) 0.0040(9)
C8 0.0528(15) 0.0541(15) 0.0585(17) 0.0094(12) 0.0268(13) 0.0064(12)
C9 0.079(2) 0.0671(19) 0.0572(18) 0.0124(14) 0.0365(16) 0.0080(15)
C10 0.098(3) 0.0594(18) 0.0431(16) 0.0040(13) 0.0235(16) 0.0111(16)
C11 0.0626(18) 0.0551(17) 0.0561(17) -0.0097(13) 0.0068(14) 0.0044(13)
C12 0.0511(15) 0.0399(13) 0.0487(15) -0.0030(10) 0.0191(12) 0.0018(10)
C13 0.0357(12) 0.0363(12) 0.0405(13) 0.0031(9) 0.0122(10) 0.0015(9)
C14 0.0345(12) 0.0382(12) 0.0374(12) 0.0017(9) 0.0078(9) 0.0027(9)
C15 0.0429(14) 0.0458(14) 0.0518(15) -0.0019(11) 0.0193(11) 0.0017(10)
C16 0.0472(15) 0.0571(16) 0.0567(16) -0.0084(12) 0.0193(12) 0.0079(12)
C17 0.0564(16) 0.0421(14) 0.0557(16) -0.0060(12) 0.0118(13) 0.0099(11)
C18 0.0520(15) 0.0362(13) 0.0508(15) 0.0005(11) 0.0112(12) 0.0029(10)
C19 0.0382(12) 0.0376(12) 0.0355(12) 0.0033(9) 0.0052(10) 0.0019(9)
C20 0.0364(12) 0.0398(12) 0.0341(12) 0.0044(9) 0.0061(9) -0.0019(9)
C21 0.0428(14) 0.0410(13) 0.0437(13) 0.0056(10) 0.0068(11) -0.0032(10)
C22 0.0389(13) 0.0520(15) 0.0439(14) 0.0094(11) 0.0076(11) -0.0093(11)
C23 0.0419(14) 0.0614(17) 0.0579(16) 0.0026(13) 0.0213(12) -0.0026(12)
C24 0.0453(14) 0.0448(14) 0.0599(16) 0.0015(12) 0.0233(12) 0.0018(11)
C25 0.0379(12) 0.0407(12) 0.0395(13) 0.0035(10) 0.0118(10) -0.0006(9)

loop_
_atom_type_symbol
_atom_type_description
_atom_type_scat_dispersion_real
_atom_type_scat_dispersion_imag
_atom_type_scat_source
C C 0.0033 0.0016 'International Tables Vol C Tables 4.2.6.8 and 6.1.1.4'
H H 0.0000 0.0000 'International Tables Vol C Tables 4.2.6.8 and 6.1.1.4'
N N 0.0061 0.0033 'International Tables Vol C Tables 4.2.6.8 and 6.1.1.4'
O O 0.0106 0.0060 'International Tables Vol C Tables 4.2.6.8 and 6.1.1.4'
P P 0.1023 0.0942 'International Tables Vol C Tables 4.2.6.8 and 6.1.1.4'
Cl Cl 0.1484 0.1585 'International Tables Vol C Tables 4.2.6.8 and 6.1.1.4'

loop_
_geom_angle_atom_site_label_1
_geom_angle_atom_site_label_2
_geom_angle_atom_site_label_3
_geom_angle
O1 P1 C1 112.50(11)
O1 P1 C7 112.36(11)
C1 P1 C7 106.82(11)
O1 P1 C13 113.54(10)
C1 P1 C13 106.84(11)
C7 P1 C13 104.16(11)
C13 N1 C25 118.15(19)
C6 C1 C2 118.7(2)
C6 C1 P1 118.05(19)
C2 C1 P1 123.11(18)
C3 C2 C1 120.8(2)
C4 C3 C2 120.5(3)
C3 C4 C5 119.3(3)
C4 C5 C6 120.8(3)
C5 C6 C1 119.8(3)
C8 C7 C12 118.6(2)
C8 C7 P1 117.9(2)
C12 C7 P1 123.43(18)
C9 C8 C7 121.1(3)
C10 C9 C8 119.9(3)
C9 C10 C11 120.3(3)
C12 C11 C10 120.2(3)
C11 C12 C7 119.9(2)
N1 C13 C14 124.3(2)
N1 C13 P1 115.11(16)
C14 C13 P1 120.64(17)
C15 C14 C19 119.2(2)
C15 C14 C13 122.7(2)
C19 C14 C13 118.1(2)
C16 C15 C14 120.5(2)
C15 C16 C17 120.3(2)
C18 C17 C16 120.5(2)
C17 C18 C19 120.9(2)
C18 C19 C14 118.7(2)
C18 C19 C20 123.8(2)
C14 C19 C20 117.6(2)
C25 C20 C21 118.2(2)
C25 C20 C19 118.8(2)
C21 C20 C19 123.0(2)
C22 C21 C20 120.1(2)
C21 C22 C23 122.5(2)
C21 C22 Cl1 119.2(2)
C23 C22 Cl1 118.3(2)
C24 C23 C22 118.3(2)
C23 C24 C25 120.7(2)
N1 C25 C20 123.1(2)
N1 C25 C24 116.7(2)
C20 C25 C24 120.2(2)

loop_
_geom_bond_atom_site_label_1
_geom_bond_atom_site_label_2
_geom_bond_distance
Cl1 C22 1.742(2)
P1 O1 1.4820(19)
P1 C1 1.802(2)
P1 C7 1.810(3)
P1 C13 1.832(2)
N1 C13 1.312(3)
N1 C25 1.384(3)
C1 C6 1.384(3)
C1 C2 1.386(3)
C2 C3 1.371(4)
C3 C4 1.368(4)
C4 C5 1.374(4)
C5 C6 1.382(4)
C7 C8 1.389(3)
C7 C12 1.396(3)
C8 C9 1.384(4)
C9 C10 1.360(4)
C10 C11 1.391(4)
C11 C12 1.385(4)
C13 C14 1.444(3)
C14 C15 1.411(3)
C14 C19 1.413(3)
C15 C16 1.367(4)
C16 C17 1.393(4)
C17 C18 1.367(4)
C18 C19 1.406(3)
C19 C20 1.450(3)
C20 C25 1.398(3)
C20 C21 1.413(3)
C21 C22 1.366(4)
C22 C23 1.392(4)
C23 C24 1.376(4)
C24 C25 1.415(3)
